data_2005991
loop_
_publ_author_name
'Abram, U.'
'Schulz Lang, E.'
'Dilworth, J. R.'

_publ_section_title
'[Bis(thiodiphenylphosphino-<i>S</i>)amido]chlorobis(dimethylphenylphosphine-<i>P</i>)nitridorhenium(V)'
_journal_issue 3
_journal_name_full 'Acta Crystallographica Section C'
_journal_page_first 289
_journal_page_last 292
_journal_paper_doi 10.1107/S0108270196013790
_journal_volume 53
_journal_year 1997
_chemical_formula_iupac '[Re N Cl(C24 H20 N P2 S2)(C8 H11 P)2]'
_chemical_formula_moiety '[ReN(Cl)(C~8~H~11~P)~2~(C~24~H~20~NP~2~S~2~)]'
_chemical_formula_sum 'C40 H42 Cl N2 P4 Re S2'
_chemical_formula_weight 960.41
_chemical_name_systematic
;
Chlorobis(dimethylphenylphosphine){bis(thiodiphenylphosphino)amido-S,S'}-
nitridorhenium(V)
;
_space_group_IT_number 2
_symmetry_cell_setting triclinic
_symmetry_space_group_name_Hall '-P 1'
_symmetry_space_group_name_H-M 'P -1'
_audit_creation_method SHELXL
_cell_angle_alpha 74.32(7)
_cell_angle_beta 89.44(7)
_cell_angle_gamma 81.22(6)
_cell_formula_units_Z 4
_cell_length_a 10.476(1)
_cell_length_b 19.543(3)
_cell_length_c 20.690(3)
_cell_measurement_reflns_used 25
_cell_measurement_temperature 203(2)
_cell_measurement_theta_max 14.07
_cell_measurement_theta_min 9.40
_cell_volume 4028.3(18)
_computing_cell_refinement 'CAD-4 Software'
_computing_data_collection 'CAD-4 Software (Enraf-Nonius, 1989)'
_computing_data_reduction
;
CAD-4 Software, SDP (Frenz, 1983),  HKL (Kretschmar, 1994)
;
_computing_molecular_graphics 'ZORTEP (Zsolnai, 1994)'
_computing_publication_material SHELXL93
_computing_structure_refinement 'SHELXL93 (Sheldrick, 1993)'
_computing_structure_solution 'SHELXS86 (Sheldrick, 1990)'
_diffrn_ambient_temperature 203(2)
_diffrn_measurement_device 'Enraf-Nonius CAD-4 diffractometer'
_diffrn_measurement_method '\w scans'
_diffrn_radiation_monochromator graphite
_diffrn_radiation_source 'fine-focus sealed tube'
_diffrn_radiation_type MoK\a
_diffrn_radiation_wavelength 0.71073
_diffrn_reflns_av_R_equivalents 0.0305
_diffrn_reflns_av_sigmaI/netI 0.0602
_diffrn_reflns_limit_h_max 12
_diffrn_reflns_limit_h_min -1
_diffrn_reflns_limit_k_max 24
_diffrn_reflns_limit_k_min -23
_diffrn_reflns_limit_l_max 25
_diffrn_reflns_limit_l_min -25
_diffrn_reflns_number 18424
_diffrn_reflns_theta_max 26.02
_diffrn_reflns_theta_min 3.06
_diffrn_standards_decay_% none
_diffrn_standards_interval_count 300
_diffrn_standards_interval_time 3600
_diffrn_standards_number 3
_exptl_absorpt_coefficient_mu 3.377
_exptl_absorpt_correction_T_max 0.843
_exptl_absorpt_correction_T_min 0.735
_exptl_absorpt_correction_type 'semi-empirical psi scans (Frenz, 1983)'
_exptl_crystal_colour yellow
_exptl_crystal_density_diffrn 1.584
_exptl_crystal_density_meas ?
_exptl_crystal_description needle
_exptl_crystal_F_000 1920
_exptl_crystal_size_max 0.40
_exptl_crystal_size_mid 0.10
_exptl_crystal_size_min 0.05
_refine_diff_density_max 1.417
_refine_diff_density_min -1.040
_refine_ls_extinction_method none
_refine_ls_goodness_of_fit_all 1.122
_refine_ls_goodness_of_fit_obs 1.087
_refine_ls_hydrogen_treatment 'H atoms placed in calculated positions'
_refine_ls_matrix_type full
_refine_ls_number_parameters 901
_refine_ls_number_reflns 15689
_refine_ls_number_restraints 0
_refine_ls_restrained_S_all 1.139
_refine_ls_restrained_S_obs 1.087
_refine_ls_R_factor_all 0.0812
_refine_ls_R_factor_obs 0.0440
_refine_ls_shift/esd_max -0.001
_refine_ls_shift/esd_mean 0.000
_refine_ls_structure_factor_coef Fsqd
_refine_ls_weighting_details 'w = 1/[\s^2^(Fo^2^)+(0.0363P)^2^+7.9532P] where P=(Fo^2^+2Fc^2^)/3'
_refine_ls_weighting_scheme calc
_refine_ls_wR_factor_all 0.1045
_refine_ls_wR_factor_obs 0.0846
_reflns_number_observed 11533
_reflns_number_total 15722
_reflns_observed_criterion >2sigma(I)
_cod_data_source_file fr1002.cif
_cod_data_source_block renclpsp2
_cod_depositor_comments
;
The following automatic conversions were performed:

'_geom_bond_publ_flag' value 'Y' changed to 'y' according to
/home/saulius/struct/CIF-dictionaries/cif_core.dic dictionary named
'cif_core.dic' version 2.4.1 from 2010-06-29 (10
times).

'_geom_angle_publ_flag' value 'Y' changed to 'y' according
to /home/saulius/struct/CIF-dictionaries/cif_core.dic dictionary
named 'cif_core.dic' version 2.4.1 from 2010-06-29 (20 times).

Automatic conversion script
Id: cif_fix_values 1715 2011-07-08 13:25:40Z adriana 

The following automatic conversions were performed:

'_exptl_crystal_density_meas' value 'Not measured' was changed to '?'
- the value is perceived as not measured.

Automatic conversion script
Id: cif_fix_values 3008 2015-01-20 13:52:24Z robertas 

The following automatic conversions were performed:

'_refine_ls_weighting_scheme' value 'calc w =
1/[\s^2^(Fo^2^)+(0.0363P)^2^+7.9532P] where P=(Fo^2^+2Fc^2^)/3' was
changed to 'calc'. New tag '_refine_ls_weighting_details' was
created. The value of the new tag was set to 'w =
1/[\s^2^(Fo^2^)+(0.0363P)^2^+7.9532P] where P=(Fo^2^+2Fc^2^)/3'.

Automatic conversion script
Id: cif_fix_values 3143 2015-03-26 13:38:13Z robertas 
;
_cod_original_cell_volume 4028.0(10)
_cod_original_sg_symbol_H-M P-1
_cod_database_code 2005991

loop_
_symmetry_equiv_pos_as_xyz
'x, y, z'
'-x, -y, -z'

loop_
_atom_site_aniso_label
_atom_site_aniso_U_11
_atom_site_aniso_U_12
_atom_site_aniso_U_13
_atom_site_aniso_U_22
_atom_site_aniso_U_23
_atom_site_aniso_U_33
Re(1) 0.0231(2) -0.01281(13) -0.00040(11) 0.0492(2) -0.00994(12) 0.02344(14)
Re(2) 0.02355(15) -0.00397(11) 0.00276(11) 0.02946(14) -0.01113(11) 0.02605(14)
Cl(1) 0.0356(11) -0.0251(11) 0.0084(8) 0.102(2) -0.0223(10) 0.0345(10)
Cl(2) 0.0356(10) -0.0076(9) -0.0061(8) 0.0696(13) -0.0295(9) 0.0434(10)
N(11) 0.037(3) -0.013(3) -0.006(2) 0.040(3) -0.009(2) 0.026(3)
N(12) 0.032(3) -0.006(3) -0.002(2) 0.033(3) -0.006(2) 0.026(3)
N(21) 0.025(3) 0.001(2) -0.003(2) 0.037(3) -0.008(2) 0.026(3)
N(22) 0.043(4) -0.006(3) 0.001(3) 0.041(3) -0.019(3) 0.032(3)
P(11) 0.0238(9) -0.0069(7) -0.0013(7) 0.0301(9) -0.0078(7) 0.0262(8)
P(12) 0.0211(8) -0.0084(7) -0.0012(7) 0.0304(9) -0.0052(7) 0.0296(8)
P(13) 0.0359(11) -0.0153(10) 0.0032(9) 0.0616(13) -0.0284(10) 0.0405(11)
P(14) 0.0308(11) -0.0190(10) -0.0051(8) 0.0762(15) 0.0010(9) 0.0265(9)
P(21) 0.0403(11) -0.0048(8) 0.0115(8) 0.0304(9) -0.0134(8) 0.0373(10)
P(22) 0.0273(9) -0.0031(8) 0.0008(7) 0.0348(9) -0.0060(7) 0.0264(8)
P(23) 0.0279(9) -0.0045(8) 0.0027(7) 0.0320(9) -0.0176(8) 0.0358(9)
P(24) 0.0343(10) -0.0074(8) 0.0096(8) 0.0340(10) -0.0120(7) 0.0307(9)
S(11) 0.0272(9) -0.0078(8) -0.0024(7) 0.0485(10) -0.0161(8) 0.0296(8)
S(12) 0.0380(10) -0.0133(8) -0.0023(7) 0.0412(10) -0.0015(7) 0.0273(8)
S(21) 0.0327(10) 0.0028(8) -0.0037(7) 0.0348(9) -0.0139(7) 0.0337(9)
S(22) 0.0356(10) -0.0161(8) 0.0119(8) 0.0442(10) -0.0223(8) 0.0383(9)
C(11) 0.022(3) -0.003(3) -0.007(3) 0.029(3) -0.003(3) 0.028(3)
C(12) 0.030(4) -0.001(3) -0.006(3) 0.039(4) -0.011(3) 0.037(4)
C(13) 0.046(5) 0.003(4) -0.009(4) 0.035(4) -0.016(3) 0.044(4)
C(14) 0.033(4) 0.006(3) -0.005(3) 0.047(4) -0.015(3) 0.043(4)
C(15) 0.024(4) -0.014(4) 0.008(3) 0.056(5) -0.020(4) 0.058(5)
C(16) 0.034(4) -0.013(3) 0.008(3) 0.039(4) -0.018(3) 0.046(4)
C(21) 0.036(4) -0.009(3) -0.003(3) 0.030(4) -0.009(3) 0.027(3)
C(22) 0.034(4) -0.010(3) 0.002(3) 0.031(4) -0.007(3) 0.035(4)
C(23) 0.041(4) -0.018(4) 0.002(3) 0.049(5) -0.012(3) 0.038(4)
C(24) 0.066(6) -0.027(4) -0.005(4) 0.038(4) 0.002(3) 0.043(4)
C(25) 0.061(6) -0.008(4) -0.007(4) 0.031(4) -0.003(4) 0.059(5)
C(26) 0.037(4) -0.009(3) 0.000(3) 0.032(4) -0.008(3) 0.046(4)
C(31) 0.044(5) -0.019(4) -0.006(3) 0.055(5) -0.011(3) 0.031(4)
C(32) 0.041(5) -0.019(4) 0.005(4) 0.059(5) -0.022(4) 0.044(4)
C(33) 0.038(5) -0.015(4) 0.003(4) 0.063(5) -0.019(4) 0.053(5)
C(34) 0.049(5) -0.024(5) -0.014(5) 0.064(6) -0.017(5) 0.068(6)
C(35) 0.068(6) -0.035(5) -0.014(5) 0.086(7) -0.029(5) 0.046(5)
C(36) 0.066(6) -0.032(5) 0.009(4) 0.082(6) -0.033(4) 0.034(4)
C(37) 0.061(6) -0.019(4) -0.015(5) 0.051(5) -0.019(4) 0.064(5)
C(38) 0.055(6) -0.031(6) 0.023(5) 0.109(8) -0.069(6) 0.086(7)
C(41) 0.026(4) -0.007(3) -0.004(3) 0.047(4) 0.002(3) 0.042(4)
C(42) 0.034(5) -0.016(4) -0.008(4) 0.058(5) -0.005(4) 0.062(5)
C(43) 0.027(5) -0.013(4) -0.009(5) 0.066(6) 0.008(5) 0.086(7)
C(44) 0.029(5) -0.002(5) 0.007(5) 0.100(9) 0.021(6) 0.077(7)
C(45) 0.059(7) 0.021(6) 0.004(5) 0.091(8) -0.014(5) 0.059(6)
C(46) 0.048(5) -0.008(5) -0.006(4) 0.082(7) -0.019(5) 0.048(5)
C(47) 0.055(6) -0.037(6) -0.017(5) 0.101(8) 0.036(5) 0.054(5)
C(48) 0.054(6) -0.011(6) -0.007(4) 0.148(10) -0.023(5) 0.033(4)
C(51) 0.024(4) -0.008(3) 0.006(3) 0.033(4) -0.009(3) 0.037(4)
C(52) 0.033(4) -0.015(3) -0.006(3) 0.042(4) -0.006(4) 0.052(5)
C(53) 0.046(5) -0.021(4) 0.009(4) 0.044(5) -0.007(4) 0.062(5)
C(54) 0.041(5) -0.026(4) 0.007(4) 0.049(5) -0.016(4) 0.050(5)
C(55) 0.030(4) -0.013(3) -0.000(3) 0.055(5) -0.025(4) 0.045(4)
C(56) 0.033(4) -0.009(3) -0.001(3) 0.028(3) -0.008(3) 0.038(4)
C(61) 0.026(4) -0.001(3) -0.002(3) 0.025(3) -0.007(3) 0.038(4)
C(62) 0.040(4) -0.014(4) -0.006(3) 0.045(4) -0.005(3) 0.034(4)
C(63) 0.051(5) -0.021(4) -0.019(4) 0.060(5) -0.003(4) 0.039(4)
C(64) 0.037(5) -0.013(4) -0.014(4) 0.055(5) -0.012(4) 0.061(5)
C(65) 0.027(4) -0.012(4) 0.003(4) 0.057(5) -0.019(4) 0.055(5)
C(66) 0.034(4) -0.011(3) -0.003(3) 0.047(4) -0.016(3) 0.035(4)
C(71) 0.040(4) 0.008(3) 0.005(3) 0.022(3) -0.005(3) 0.031(3)
C(72) 0.040(5) 0.004(4) 0.005(4) 0.040(4) -0.013(3) 0.045(4)
C(73) 0.046(5) -0.000(4) -0.009(4) 0.042(5) -0.010(4) 0.064(5)
C(74) 0.037(5) 0.008(4) 0.016(4) 0.056(5) -0.003(4) 0.063(6)
C(75) 0.057(6) 0.008(4) 0.020(4) 0.048(5) -0.003(4) 0.041(4)
C(76) 0.053(5) -0.001(4) 0.008(3) 0.035(4) -0.008(3) 0.032(4)
C(77) 0.051(5) -0.015(4) 0.011(5) 0.048(5) -0.037(4) 0.079(6)
C(78) 0.067(6) 0.007(4) 0.031(5) 0.035(4) 0.000(4) 0.060(5)
C(81) 0.039(4) 0.001(3) 0.010(3) 0.043(4) -0.010(3) 0.032(4)
C(82) 0.047(5) -0.008(4) 0.010(4) 0.049(5) -0.015(4) 0.040(4)
C(83) 0.049(5) 0.010(5) 0.003(4) 0.071(6) -0.013(4) 0.046(5)
C(84) 0.078(7) 0.022(5) 0.010(5) 0.059(6) -0.002(4) 0.041(5)
C(85) 0.067(7) 0.004(5) 0.013(5) 0.040(5) -0.006(4) 0.059(5)
C(86) 0.056(5) -0.014(4) 0.009(4) 0.045(5) -0.005(4) 0.043(4)
C(91) 0.023(3) -0.005(3) 0.005(3) 0.042(4) -0.023(3) 0.042(4)
C(92) 0.054(5) -0.011(4) -0.009(4) 0.047(5) -0.016(4) 0.053(5)
C(93) 0.052(6) -0.001(5) -0.033(6) 0.078(7) -0.045(6) 0.102(8)
C(94) 0.036(5) -0.014(5) -0.009(5) 0.078(7) -0.053(6) 0.109(8)
C(95) 0.055(6) -0.023(5) 0.012(5) 0.061(6) -0.031(5) 0.079(6)
C(96) 0.039(5) -0.014(4) 0.000(4) 0.043(4) -0.011(4) 0.058(5)
C(101) 0.029(4) -0.015(3) 0.008(4) 0.042(4) -0.034(4) 0.065(5)
C(102) 0.047(5) -0.022(5) 0.023(4) 0.077(6) -0.049(5) 0.066(6)
C(103) 0.054(7) -0.028(6) 0.027(6) 0.114(9) -0.080(8) 0.099(8)
C(104) 0.037(6) -0.036(6) 0.050(7) 0.097(9) -0.113(9) 0.180(13)
C(105) 0.035(5) 0.003(4) 0.011(6) 0.037(5) -0.037(6) 0.152(11)
C(106) 0.032(4) -0.002(4) 0.009(4) 0.042(5) -0.024(4) 0.088(6)
C(111) 0.037(4) -0.004(3) 0.012(3) 0.035(4) -0.010(3) 0.039(4)
C(112) 0.048(5) -0.005(5) 0.014(4) 0.088(7) -0.018(5) 0.042(5)
C(113) 0.061(6) 0.003(5) 0.023(5) 0.094(7) -0.019(5) 0.044(5)
C(114) 0.056(6) -0.002(5) 0.029(5) 0.067(6) -0.008(5) 0.057(6)
C(115) 0.043(5) -0.001(5) 0.003(5) 0.087(7) -0.029(5) 0.073(6)
C(116) 0.041(5) 0.001(4) 0.007(4) 0.060(5) -0.021(4) 0.045(4)
C(121) 0.023(4) -0.006(3) -0.003(3) 0.039(4) 0.001(3) 0.047(4)
C(122) 0.037(5) -0.020(4) -0.007(4) 0.077(6) -0.014(4) 0.054(5)
C(123) 0.063(7) -0.043(7) -0.019(6) 0.104(9) -0.006(6) 0.082(7)
C(124) 0.041(6) -0.027(6) -0.030(7) 0.092(9) 0.032(7) 0.115(10)
C(125) 0.023(5) -0.008(4) 0.014(6) 0.065(7) -0.003(7) 0.127(10)
C(126) 0.041(5) 0.001(4) 0.009(4) 0.043(5) -0.005(4) 0.079(6)
C(127) 0.057(5) -0.013(4) 0.016(4) 0.063(5) -0.013(4) 0.029(4)
C(128) 0.038(4) -0.002(4) -0.004(3) 0.044(4) 0.001(3) 0.041(4)

loop_
_atom_site_label
_atom_site_occupancy
_atom_site_fract_x
_atom_site_fract_y
_atom_site_fract_z
_atom_site_U_iso_or_equiv
_atom_site_thermal_displace_type
_atom_site_calc_flag
_atom_site_refinement_flags
_atom_site_type_symbol
Re(1) 1 -0.74936(3) 0.24953(2) -0.46368(1) 0.03110(8) Uani d . Re
Re(2) 1 0.07954(3) 0.22675(1) 0.03333(1) 0.02568(7) Uani d . Re
Cl(1) 1 -0.6108(2) 0.27449(13) -0.57201(9) 0.0552(6) Uani d . Cl
Cl(2) 1 -0.0747(2) 0.23567(11) -0.06720(9) 0.0468(5) Uani d . Cl
N(11) 1 -0.8540(5) 0.2312(3) -0.4026(3) 0.0331(13) Uani d . N
N(12) 1 -0.6352(5) 0.2733(3) -0.3065(3) 0.0304(12) Uani d . N
N(21) 1 0.1903(5) 0.2202(3) 0.0926(3) 0.0297(12) Uani d . N
N(22) 1 -0.0307(6) 0.2625(3) 0.1874(3) 0.0367(14) Uani d . N
P(11) 1 -0.5456(2) 0.20449(9) -0.31745(8) 0.0264(4) Uani d . P
P(12) 1 -0.6716(2) 0.35317(9) -0.35296(8) 0.0271(4) Uani d . P
P(13) 1 -0.7650(2) 0.13307(12) -0.47884(10) 0.0424(5) Uani d . P
P(14) 1 -0.9104(2) 0.31779(13) -0.54909(9) 0.0462(5) Uani d . P
P(21) 1 0.1805(2) 0.11088(10) 0.02572(9) 0.0353(4) Uani d . P
P(22) 1 0.1964(2) 0.29310(9) -0.05815(8) 0.0301(4) Uani d . P
P(23) 1 -0.0483(2) 0.33815(9) 0.13330(9) 0.0303(4) Uani d . P
P(24) 1 -0.0841(2) 0.19093(10) 0.18675(9) 0.0322(4) Uani d . P
S(11) 1 -0.5302(2) 0.19420(10) -0.41206(8) 0.0338(4) Uani d . S
S(12) 1 -0.6997(2) 0.36740(10) -0.45279(8) 0.0362(4) Uani d . S
S(21) 1 -0.0601(2) 0.34251(9) 0.03514(8) 0.0337(4) Uani d . S
S(22) 1 -0.0985(2) 0.16846(10) 0.09739(9) 0.0362(4) Uani d . S
C(11) 1 -0.8175(6) 0.3906(3) -0.3179(3) 0.0276(14) Uani d . C
C(12) 1 -0.8236(7) 0.4513(4) -0.2956(3) 0.036(2) Uani d . C
H12 1 -0.7528(7) 0.4764(4) -0.3007(3) 0.043 Uiso calc R H
C(13) 1 -0.9344(7) 0.4756(4) -0.2656(4) 0.042(2) Uani d . C
H13 1 -0.9380(7) 0.5171(4) -0.2505(4) 0.050 Uiso calc R H
C(14) 1 -1.0382(7) 0.4395(4) -0.2578(4) 0.041(2) Uani d . C
H14 1 -1.1128(7) 0.4558(4) -0.2372(4) 0.050 Uiso calc R H
C(15) 1 -1.0321(7) 0.3792(4) -0.2803(4) 0.044(2) Uani d . C
H15 1 -1.1038(7) 0.3548(4) -0.2758(4) 0.053 Uiso calc R H
C(16) 1 -0.9224(7) 0.3537(4) -0.3094(4) 0.038(2) Uani d . C
H16 1 -0.9186(7) 0.3115(4) -0.3233(4) 0.046 Uiso calc R H
C(21) 1 -0.6088(7) 0.1278(3) -0.2645(3) 0.0305(15) Uani d . C
C(22) 1 -0.7369(7) 0.1349(4) -0.2470(3) 0.033(2) Uani d . C
H22 1 -0.7889(7) 0.1803(4) -0.2595(3) 0.040 Uiso calc R H
C(23) 1 -0.7890(8) 0.0753(4) -0.2111(4) 0.042(2) Uani d . C
H23 1 -0.8764(8) 0.0802(4) -0.1996(4) 0.050 Uiso calc R H
C(24) 1 -0.7118(9) 0.0085(4) -0.1922(4) 0.050(2) Uani d . C
H24 1 -0.7461(9) -0.0320(4) -0.1674(4) 0.060 Uiso calc R H
C(25) 1 -0.5844(9) 0.0018(4) -0.2100(4) 0.052(2) Uani d . C
H25 1 -0.5319(9) -0.0435(4) -0.1973(4) 0.063 Uiso calc R H
C(26) 1 -0.5336(7) 0.0603(4) -0.2458(4) 0.038(2) Uani d . C
H26 1 -0.4466(7) 0.0548(4) -0.2579(4) 0.046 Uiso calc R H
C(31) 1 -0.9244(8) 0.1182(4) -0.5005(3) 0.042(2) Uani d . C
C(32) 1 -1.0292(7) 0.1383(4) -0.4642(4) 0.045(2) Uani d . C
H32 1 -1.0163(7) 0.1597(4) -0.4297(4) 0.054 Uiso calc R H
C(33) 1 -1.1520(8) 0.1271(5) -0.4778(4) 0.050(2) Uani d . C
H33 1 -1.2214(8) 0.1402(5) -0.4522(4) 0.060 Uiso calc R H
C(34) 1 -1.1727(9) 0.0973(5) -0.5282(5) 0.059(2) Uani d . C
H34 1 -1.2565(9) 0.0903(5) -0.5378(5) 0.071 Uiso calc R H
C(35) 1 -1.0712(9) 0.0774(5) -0.5650(4) 0.062(3) Uani d . C
H35 1 -1.0862(9) 0.0569(5) -0.5998(4) 0.074 Uiso calc R H
C(36) 1 -0.9472(9) 0.0871(5) -0.5518(4) 0.055(2) Uani d . C
H36 1 -0.8785(9) 0.0728(5) -0.5773(4) 0.066 Uiso calc R H
C(37) 1 -0.7265(9) 0.0625(4) -0.4010(4) 0.057(2) Uani d . C
H37A 1 -0.7797(9) 0.0743(4) -0.3657(4) 0.085 Uiso calc R H
H37B 1 -0.6360(9) 0.0585(4) -0.3886(4) 0.085 Uiso calc R H
H37C 1 -0.7431(9) 0.0172(4) -0.4072(4) 0.085 Uiso calc R H
C(38) 1 -0.6584(9) 0.1023(6) -0.5375(5) 0.073(3) Uani d . C
H38A 1 -0.6718(9) 0.1369(6) -0.5814(5) 0.110 Uiso calc R H
H38B 1 -0.6765(9) 0.0561(6) -0.5407(5) 0.110 Uiso calc R H
H38C 1 -0.5694(9) 0.0973(6) -0.5221(5) 0.110 Uiso calc R H
C(41) 1 -1.0729(7) 0.3337(4) -0.5202(4) 0.041(2) Uani d . C
C(42) 1 -1.1774(8) 0.3122(4) -0.5463(4) 0.052(2) Uani d . C
H42 1 -1.1646(8) 0.2879(4) -0.5799(4) 0.063 Uiso calc R H
C(43) 1 -1.3006(8) 0.3266(5) -0.5228(5) 0.065(3) Uani d . C
H43 1 -1.3707(8) 0.3115(5) -0.5402(5) 0.077 Uiso calc R H
C(44) 1 -1.3200(9) 0.3623(6) -0.4750(6) 0.078(3) Uani d . C
H44 1 -1.4039(9) 0.3727(6) -0.4601(6) 0.094 Uiso calc R H
C(45) 1 -1.2197(10) 0.3832(6) -0.4485(5) 0.074(3) Uani d . C
H45 1 -1.2344(10) 0.4076(6) -0.4150(5) 0.089 Uiso calc R H
C(46) 1 -1.0948(9) 0.3689(5) -0.4706(4) 0.059(2) Uani d . C
H46 1 -1.0255(9) 0.3832(5) -0.4517(4) 0.071 Uiso calc R H
C(47) 1 -0.8828(9) 0.4085(5) -0.5893(4) 0.079(3) Uani d . C
H47A 1 -0.7969(9) 0.4072(5) -0.6072(4) 0.118 Uiso calc R H
H47B 1 -0.8902(9) 0.4363(5) -0.5566(4) 0.118 Uiso calc R H
H47C 1 -0.9465(9) 0.4308(5) -0.6255(4) 0.118 Uiso calc R H
C(48) 1 -0.9255(9) 0.2825(6) -0.6209(4) 0.079(3) Uani d . C
H48A 1 -0.8408(9) 0.2728(6) -0.6388(4) 0.118 Uiso calc R H
H48B 1 -0.9815(9) 0.3176(6) -0.6552(4) 0.118 Uiso calc R H
H48C 1 -0.9622(9) 0.2384(6) -0.6070(4) 0.118 Uiso calc R H
C(51) 1 -0.5529(6) 0.4078(4) -0.3434(3) 0.0308(15) Uani d . C
C(52) 1 -0.5464(7) 0.4742(4) -0.3888(4) 0.043(2) Uani d . C
H52 1 -0.6026(7) 0.4907(4) -0.4269(4) 0.051 Uiso calc R H
C(53) 1 -0.4565(8) 0.5162(4) -0.3779(4) 0.050(2) Uani d . C
H53 1 -0.4521(8) 0.5611(4) -0.4085(4) 0.061 Uiso calc R H
C(54) 1 -0.3746(7) 0.4917(4) -0.3224(4) 0.044(2) Uani d . C
H54 1 -0.3146(7) 0.5201(4) -0.3148(4) 0.053 Uiso calc R H
C(55) 1 -0.3795(7) 0.4262(4) -0.2780(4) 0.040(2) Uani d . C
H55 1 -0.3222(7) 0.4099(4) -0.2404(4) 0.048 Uiso calc R H
C(56) 1 -0.4678(7) 0.3837(4) -0.2878(3) 0.033(2) Uani d . C
H56 1 -0.4702(7) 0.3387(4) -0.2569(3) 0.039 Uiso calc R H
C(61) 1 -0.3817(6) 0.1980(3) -0.2862(3) 0.0299(15) Uani d . C
C(62) 1 -0.3643(7) 0.1888(4) -0.2173(3) 0.040(2) Uani d . C
H62 1 -0.4342(7) 0.1818(4) -0.1887(3) 0.048 Uiso calc R H
C(63) 1 -0.2436(8) 0.1902(4) -0.1914(4) 0.051(2) Uani d . C
H63 1 -0.2313(8) 0.1839(4) -0.1450(4) 0.061 Uiso calc R H
C(64) 1 -0.1418(8) 0.2009(4) -0.2336(4) 0.051(2) Uani d . C
H64 1 -0.0599(8) 0.2015(4) -0.2158(4) 0.061 Uiso calc R H
C(65) 1 -0.1584(7) 0.2105(4) -0.3014(4) 0.045(2) Uani d . C
H65 1 -0.0886(7) 0.2183(4) -0.3299(4) 0.054 Uiso calc R H
C(66) 1 -0.2789(7) 0.2088(4) -0.3273(4) 0.037(2) Uani d . C
H66 1 -0.2903(7) 0.2151(4) -0.3736(4) 0.045 Uiso calc R H
C(71) 1 0.3509(7) 0.1048(3) 0.0053(3) 0.033(2) Uani d . C
C(72) 1 0.4371(7) 0.1262(4) 0.0445(4) 0.043(2) Uani d . C
H72 1 0.4068(7) 0.1417(4) 0.0819(4) 0.051 Uiso calc R H
C(73) 1 0.5658(8) 0.1249(4) 0.0291(4) 0.052(2) Uani d . C
H73 1 0.6227(8) 0.1392(4) 0.0560(4) 0.063 Uiso calc R H
C(74) 1 0.6099(8) 0.1030(5) -0.0252(4) 0.056(2) Uani d . C
H74 1 0.6973(8) 0.1028(5) -0.0361(4) 0.067 Uiso calc R H
C(75) 1 0.5282(9) 0.0810(4) -0.0642(4) 0.052(2) Uani d . C
H75 1 0.5601(9) 0.0652(4) -0.1012(4) 0.063 Uiso calc R H
C(76) 1 0.4000(8) 0.0820(4) -0.0494(3) 0.041(2) Uani d . C
H76 1 0.3447(8) 0.0672(4) -0.0766(3) 0.049 Uiso calc R H
C(77) 1 0.1073(8) 0.0729(4) -0.0329(4) 0.055(2) Uani d . C
H77A 1 0.1023(8) 0.1061(4) -0.0774(4) 0.082 Uiso calc R H
H77B 1 0.0211(8) 0.0646(4) -0.0189(4) 0.082 Uiso calc R H
H77C 1 0.1595(8) 0.0276(4) -0.0337(4) 0.082 Uiso calc R H
C(78) 1 0.1819(9) 0.0421(4) 0.1055(4) 0.058(2) Uani d . C
H78A 1 0.2199(9) 0.0578(4) 0.1405(4) 0.087 Uiso calc R H
H78B 1 0.2325(9) -0.0025(4) 0.1018(4) 0.087 Uiso calc R H
H78C 1 0.0941(9) 0.0345(4) 0.1166(4) 0.087 Uiso calc R H
C(81) 1 0.0250(7) 0.1183(4) 0.2411(3) 0.039(2) Uani d . C
C(82) 1 0.1501(8) 0.1275(4) 0.2538(4) 0.045(2) Uani d . C
H82 1 0.1749(8) 0.1733(4) 0.2382(4) 0.054 Uiso calc R H
C(83) 1 0.2385(9) 0.0697(5) 0.2893(4) 0.058(2) Uani d . C
H83 1 0.3233(9) 0.0761(5) 0.2977(4) 0.069 Uiso calc R H
C(84) 1 0.2014(10) 0.0024(5) 0.3124(4) 0.065(3) Uani d . C
H84 1 0.2611(10) -0.0370(5) 0.3364(4) 0.078 Uiso calc R H
C(85) 1 0.0765(10) -0.0064(5) 0.3001(4) 0.059(2) Uani d . C
H85 1 0.0512(10) -0.0520(5) 0.3161(4) 0.070 Uiso calc R H
C(86) 1 -0.0105(9) 0.0506(4) 0.2649(4) 0.049(2) Uani d . C
H86 1 -0.0951(9) 0.0438(4) 0.2566(4) 0.059 Uiso calc R H
C(91) 1 0.0862(6) 0.3814(4) 0.1477(3) 0.033(2) Uani d . C
C(92) 1 0.1729(8) 0.3501(4) 0.2006(4) 0.050(2) Uani d . C
H92 1 0.1632(8) 0.3057(4) 0.2307(4) 0.060 Uiso calc R H
C(93) 1 0.2756(9) 0.3851(6) 0.2091(6) 0.074(3) Uani d . C
H93 1 0.3363(9) 0.3636(6) 0.2448(6) 0.089 Uiso calc R H
C(94) 1 0.2889(9) 0.4493(6) 0.1671(6) 0.068(3) Uani d . C
H94 1 0.3585(9) 0.4720(6) 0.1738(6) 0.082 Uiso calc R H
C(95) 1 0.2012(9) 0.4822(5) 0.1139(5) 0.061(2) Uani d . C
H95 1 0.2095(9) 0.5275(5) 0.0851(5) 0.073 Uiso calc R H
C(96) 1 0.1023(8) 0.4470(4) 0.1046(4) 0.046(2) Uani d . C
H96 1 0.0438(8) 0.4680(4) 0.0679(4) 0.055 Uiso calc R H
C(101) 1 -0.1899(7) 0.3952(4) 0.1507(4) 0.040(2) Uani d . C
C(102) 1 -0.2304(8) 0.3818(5) 0.2168(4) 0.056(2) Uani d . C
H102 1 -0.1873(8) 0.3422(5) 0.2498(4) 0.067 Uiso calc R H
C(103) 1 -0.3329(10) 0.4260(7) 0.2343(6) 0.078(3) Uani d . C
H103 1 -0.3609(10) 0.4163(7) 0.2787(6) 0.093 Uiso calc R H
C(104) 1 -0.3932(9) 0.4844(7) 0.1856(8) 0.087(4) Uani d . C
H104 1 -0.4607(9) 0.5158(7) 0.1975(8) 0.105 Uiso calc R H
C(105) 1 -0.3566(9) 0.4977(5) 0.1195(7) 0.073(3) Uani d . C
H105 1 -0.4010(9) 0.5369(5) 0.0865(7) 0.088 Uiso calc R H
C(106) 1 -0.2532(7) 0.4528(4) 0.1020(5) 0.053(2) Uani d . C
H106 1 -0.2271(7) 0.4617(4) 0.0572(5) 0.064 Uiso calc R H
C(111) 1 -0.2427(7) 0.1909(4) 0.2224(3) 0.037(2) Uani d . C
C(112) 1 -0.2569(9) 0.1883(5) 0.2899(4) 0.060(2) Uani d . C
H112 1 -0.1822(9) 0.1802(5) 0.3174(4) 0.072 Uiso calc R H
C(113) 1 -0.3744(10) 0.1970(5) 0.3180(4) 0.068(3) Uani d . C
H113 1 -0.3803(10) 0.1957(5) 0.3637(4) 0.082 Uiso calc R H
C(114) 1 -0.4841(9) 0.2078(5) 0.2784(4) 0.063(3) Uani d . C
H114 1 -0.5658(9) 0.2133(5) 0.2973(4) 0.075 Uiso calc R H
C(115) 1 -0.4753(9) 0.2105(5) 0.2112(5) 0.067(3) Uani d . C
H115 1 -0.5506(9) 0.2184(5) 0.1841(5) 0.080 Uiso calc R H
C(116) 1 -0.3539(8) 0.2015(4) 0.1837(4) 0.048(2) Uani d . C
H116 1 -0.3478(8) 0.2026(4) 0.1381(4) 0.058 Uiso calc R H
C(121) 1 0.3549(7) 0.3082(4) -0.0352(4) 0.039(2) Uani d . C
C(122) 1 0.3652(8) 0.3330(5) 0.0216(4) 0.055(2) Uani d . C
H122 1 0.2923(8) 0.3403(5) 0.0473(4) 0.066 Uiso calc R H
C(123) 1 0.4831(11) 0.3469(6) 0.0396(6) 0.083(3) Uani d . C
H123 1 0.4906(11) 0.3640(6) 0.0775(6) 0.100 Uiso calc R H
C(124) 1 0.5898(10) 0.3357(6) 0.0022(7) 0.092(4) Uani d . C
H124 1 0.6697(10) 0.3453(6) 0.0149(7) 0.111 Uiso calc R H
C(125) 1 0.5812(9) 0.3112(5) -0.0524(7) 0.076(3) Uani d . C
H125 1 0.6554(9) 0.3028(5) -0.0767(7) 0.091 Uiso calc R H
C(126) 1 0.4635(8) 0.2984(4) -0.0728(5) 0.057(2) Uani d . C
H126 1 0.4572(8) 0.2831(4) -0.1119(5) 0.069 Uiso calc R H
C(127) 1 0.2221(8) 0.2577(4) -0.1309(3) 0.049(2) Uani d . C
H12A 1 0.2648(8) 0.2082(4) -0.1165(3) 0.074 Uiso calc R H
H12B 1 0.2758(8) 0.2863(4) -0.1622(3) 0.074 Uiso calc R H
H12C 1 0.1395(8) 0.2599(4) -0.1527(3) 0.074 Uiso calc R H
C(128) 1 0.1179(7) 0.3836(4) -0.0969(4) 0.044(2) Uani d . C
H12D 1 0.0307(7) 0.3825(4) -0.1116(4) 0.066 Uiso calc R H
H12E 1 0.1661(7) 0.4052(4) -0.1353(4) 0.066 Uiso calc R H
H12F 1 0.1146(7) 0.4118(4) -0.0647(4) 0.066 Uiso calc R H

loop_
_atom_type_symbol
_atom_type_description
_atom_type_scat_dispersion_real
_atom_type_scat_dispersion_imag
_atom_type_scat_source
C C 0.0033 0.0016 'International Tables Vol C Tables 4.2.6.8 and 6.1.1.4'
Re Re -1.0185 7.2310 'International Tables Vol C Tables 4.2.6.8 and 6.1.1.4'
P P 0.1023 0.0942 'International Tables Vol C Tables 4.2.6.8 and 6.1.1.4'
S S 0.1246 0.1234 'International Tables Vol C Tables 4.2.6.8 and 6.1.1.4'
N N 0.0061 0.0033 'International Tables Vol C Tables 4.2.6.8 and 6.1.1.4'
Cl Cl 0.1484 0.1585 'International Tables Vol C Tables 4.2.6.8 and 6.1.1.4'
H H 0.0000 0.0000 'International Tables Vol C Tables 4.2.6.8 and 6.1.1.4'

loop_
_geom_angle_atom_site_label_1
_geom_angle_atom_site_label_2
_geom_angle_atom_site_label_3
_geom_angle
_geom_angle_publ_flag
N(11) Re(1) P(13) 86.5(2) y
N(11) Re(1) P(14) 95.2(2) y
P(13) Re(1) P(14) 96.61(15) y
N(11) Re(1) S(11) 106.4(2) y
P(13) Re(1) S(11) 86.14(14) y
P(14) Re(1) S(11) 158.27(8) y
N(11) Re(1) S(12) 100.4(2) y
P(13) Re(1) S(12) 171.67(7) y
P(14) Re(1) S(12) 87.38(15) y
S(11) Re(1) S(12) 87.48(14) y
N(11) Re(1) Cl(1) 171.2(2) y
P(13) Re(1) Cl(1) 88.42(14) y
P(14) Re(1) Cl(1) 78.19(15) y
S(11) Re(1) Cl(1) 80.35(14) y
S(12) Re(1) Cl(1) 85.23(14) y
N(21) Re(2) P(21) 87.6(2) ?
N(21) Re(2) P(22) 95.3(2) ?
P(21) Re(2) P(22) 94.70(15) ?
N(21) Re(2) S(21) 100.8(2) ?
P(21) Re(2) S(21) 170.45(7) ?
P(22) Re(2) S(21) 89.17(15) ?
N(21) Re(2) S(22) 103.7(2) ?
P(21) Re(2) S(22) 88.93(14) ?
P(22) Re(2) S(22) 160.81(7) ?
S(21) Re(2) S(22) 84.62(14) ?
N(21) Re(2) Cl(2) 174.3(2) ?
P(21) Re(2) Cl(2) 89.48(15) ?
P(22) Re(2) Cl(2) 80.09(14) ?
S(21) Re(2) Cl(2) 82.58(14) ?
S(22) Re(2) Cl(2) 81.11(14) ?
P(11) N(12) P(12) 132.2(4) y
P(23) N(22) P(24) 130.0(4) ?
N(12) P(11) C(21) 105.6(3) ?
N(12) P(11) C(61) 111.2(3) ?
C(21) P(11) C(61) 106.0(3) ?
N(12) P(11) S(11) 118.0(2) y
C(21) P(11) S(11) 109.4(2) ?
C(61) P(11) S(11) 106.1(3) ?
N(12) P(12) C(51) 111.1(3) ?
N(12) P(12) C(11) 105.0(3) ?
C(51) P(12) C(11) 104.7(3) ?
N(12) P(12) S(12) 118.0(2) y
C(51) P(12) S(12) 107.2(3) ?
C(11) P(12) S(12) 110.0(2) ?
C(38) P(13) C(37) 103.1(5) ?
C(38) P(13) C(31) 105.2(4) ?
C(37) P(13) C(31) 101.4(4) ?
C(38) P(13) Re(1) 117.3(4) ?
C(37) P(13) Re(1) 111.2(3) ?
C(31) P(13) Re(1) 116.7(3) ?
C(41) P(14) C(47) 101.5(4) ?
C(41) P(14) C(48) 105.5(4) ?
C(47) P(14) C(48) 101.7(5) ?
C(41) P(14) Re(1) 115.6(3) ?
C(47) P(14) Re(1) 114.4(3) ?
C(48) P(14) Re(1) 116.2(4) ?
C(77) P(21) C(78) 103.3(4) ?
C(77) P(21) C(71) 104.9(4) ?
C(78) P(21) C(71) 103.0(4) ?
C(77) P(21) Re(2) 117.0(3) ?
C(78) P(21) Re(2) 112.1(3) ?
C(71) P(21) Re(2) 115.0(2) ?
C(128) P(22) C(121) 101.8(4) ?
C(128) P(22) C(127) 101.2(4) ?
C(121) P(22) C(127) 105.2(4) ?
C(128) P(22) Re(2) 114.2(3) ?
C(121) P(22) Re(2) 115.4(3) ?
C(127) P(22) Re(2) 117.1(3) ?
N(22) P(23) C(101) 109.9(4) ?
N(22) P(23) C(91) 106.2(3) ?
C(101) P(23) C(91) 104.4(3) ?
N(22) P(23) S(21) 119.3(2) ?
C(101) P(23) S(21) 107.0(3) ?
C(91) P(23) S(21) 109.0(3) ?
N(22) P(24) C(81) 105.9(4) ?
N(22) P(24) C(111) 110.2(3) ?
C(81) P(24) C(111) 107.8(4) ?
N(22) P(24) S(22) 117.9(2) ?
C(81) P(24) S(22) 107.8(3) ?
C(111) P(24) S(22) 106.8(3) ?
P(11) S(11) Re(1) 102.91(14) y
P(12) S(12) Re(1) 105.3(2) y
P(23) S(21) Re(2) 101.1(2) ?
P(24) S(22) Re(2) 102.18(14) ?
C(12) C(11) C(16) 119.3(6) ?
C(12) C(11) P(12) 122.1(5) ?
C(16) C(11) P(12) 118.5(5) ?
C(11) C(12) C(13) 120.1(7) ?
C(14) C(13) C(12) 120.6(7) ?
C(13) C(14) C(15) 119.2(7) ?
C(14) C(15) C(16) 121.1(7) ?
C(15) C(16) C(11) 119.7(7) ?
C(22) C(21) C(26) 119.1(6) ?
C(22) C(21) P(11) 119.9(5) ?
C(26) C(21) P(11) 120.9(6) ?
C(21) C(22) C(23) 120.3(7) ?
C(24) C(23) C(22) 119.7(7) ?
C(25) C(24) C(23) 119.6(7) ?
C(26) C(25) C(24) 120.7(8) ?
C(25) C(26) C(21) 120.6(7) ?
C(32) C(31) C(36) 118.0(7) ?
C(32) C(31) P(13) 118.8(5) ?
C(36) C(31) P(13) 123.2(6) ?
C(33) C(32) C(31) 121.1(7) ?
C(34) C(33) C(32) 120.2(8) ?
C(33) C(34) C(35) 119.9(8) ?
C(34) C(35) C(36) 121.2(8) ?
C(35) C(36) C(31) 119.7(8) ?
C(46) C(41) C(42) 118.5(8) ?
C(46) C(41) P(14) 118.9(6) ?
C(42) C(41) P(14) 122.6(7) ?
C(43) C(42) C(41) 120.2(9) ?
C(44) C(43) C(42) 120.2(9) ?
C(43) C(44) C(45) 120.6(9) ?
C(44) C(45) C(46) 120.5(10) ?
C(41) C(46) C(45) 120.0(9) ?
C(52) C(51) C(56) 119.1(6) ?
C(52) C(51) P(12) 121.9(5) ?
C(56) C(51) P(12) 118.9(5) ?
C(51) C(52) C(53) 120.1(7) ?
C(54) C(53) C(52) 119.7(7) ?
C(55) C(54) C(53) 120.6(7) ?
C(54) C(55) C(56) 120.8(7) ?
C(55) C(56) C(51) 119.8(6) ?
C(66) C(61) C(62) 119.3(6) ?
C(66) C(61) P(11) 123.3(5) ?
C(62) C(61) P(11) 117.0(5) ?
C(63) C(62) C(61) 119.7(7) ?
C(64) C(63) C(62) 119.8(7) ?
C(65) C(64) C(63) 120.8(7) ?
C(64) C(65) C(66) 119.4(7) ?
C(61) C(66) C(65) 120.9(7) ?
C(76) C(71) C(72) 117.5(7) ?
C(76) C(71) P(21) 123.1(6) ?
C(72) C(71) P(21) 119.4(5) ?
C(73) C(72) C(71) 121.0(7) ?
C(74) C(73) C(72) 119.7(8) ?
C(73) C(74) C(75) 120.6(8) ?
C(74) C(75) C(76) 120.2(8) ?
C(75) C(76) C(71) 120.9(8) ?
C(82) C(81) C(86) 119.1(7) ?
C(82) C(81) P(24) 120.1(6) ?
C(86) C(81) P(24) 120.5(6) ?
C(83) C(82) C(81) 120.3(8) ?
C(82) C(83) C(84) 119.7(9) ?
C(85) C(84) C(83) 119.8(8) ?
C(86) C(85) C(84) 120.5(9) ?
C(85) C(86) C(81) 120.6(9) ?
C(92) C(91) C(96) 119.2(7) ?
C(92) C(91) P(23) 121.2(6) ?
C(96) C(91) P(23) 119.6(6) ?
C(91) C(92) C(93) 119.0(8) ?
C(94) C(93) C(92) 120.9(9) ?
C(93) C(94) C(95) 120.8(9) ?
C(96) C(95) C(94) 118.3(9) ?
C(95) C(96) C(91) 121.7(8) ?
C(106) C(101) C(102) 119.8(8) ?
C(106) C(101) P(23) 122.2(6) ?
C(102) C(101) P(23) 117.9(7) ?
C(103) C(102) C(101) 120.9(10) ?
C(104) C(103) C(102) 118.8(10) ?
C(103) C(104) C(105) 121.2(9) ?
C(104) C(105) C(106) 119.7(10) ?
C(101) C(106) C(105) 119.5(9) ?
C(116) C(111) C(112) 117.3(7) ?
C(116) C(111) P(24) 122.4(6) ?
C(112) C(111) P(24) 119.9(6) ?
C(113) C(112) C(111) 122.9(9) ?
C(112) C(113) C(114) 118.9(8) ?
C(113) C(114) C(115) 120.5(8) ?
C(114) C(115) C(116) 119.4(9) ?
C(111) C(116) C(115) 121.0(8) ?
C(126) C(121) C(122) 119.4(8) ?
C(126) C(121) P(22) 122.8(7) ?
C(122) C(121) P(22) 117.7(6) ?
C(123) C(122) C(121) 119.4(9) ?
C(124) C(123) C(122) 120.1(11) ?
C(125) C(124) C(123) 121.0(10) ?
C(124) C(125) C(126) 120.4(10) ?
C(125) C(126) C(121) 119.6(10) ?

loop_
_geom_bond_atom_site_label_1
_geom_bond_atom_site_label_2
_geom_bond_site_symmetry_2
_geom_bond_distance
_geom_bond_publ_flag
Re(1) N(11) . 1.667(6) y
Re(1) P(13) . 2.410(4) y
Re(1) P(14) . 2.418(5) y
Re(1) S(11) . 2.499(4) y
Re(1) S(12) . 2.505(4) y
Re(1) Cl(1) . 2.632(4) y
Re(2) N(21) . 1.662(6) ?
Re(2) P(21) . 2.393(4) ?
Re(2) P(22) . 2.424(4) ?
Re(2) S(21) . 2.509(5) ?
Re(2) S(22) . 2.514(4) ?
Re(2) Cl(2) . 2.598(4) ?
N(12) P(11) . 1.586(6) y
N(12) P(12) . 1.588(6) y
N(22) P(23) . 1.581(7) ?
N(22) P(24) . 1.587(6) ?
P(11) C(21) . 1.813(7) ?
P(11) C(61) . 1.814(7) ?
P(11) S(11) . 2.023(4) y
P(12) C(51) . 1.802(7) ?
P(12) C(11) . 1.823(7) ?
P(12) S(12) . 2.027(4) y
P(13) C(38) . 1.802(9) ?
P(13) C(37) . 1.816(9) ?
P(13) C(31) . 1.818(8) ?
P(14) C(41) . 1.808(8) ?
P(14) C(47) . 1.810(10) ?
P(14) C(48) . 1.815(9) ?
P(21) C(77) . 1.813(8) ?
P(21) C(78) . 1.824(8) ?
P(21) C(71) . 1.824(8) ?
P(22) C(128) . 1.803(8) ?
P(22) C(121) . 1.819(8) ?
P(22) C(127) . 1.820(8) ?
P(23) C(101) . 1.810(8) ?
P(23) C(91) . 1.816(7) ?
P(23) S(21) . 2.014(4) ?
P(24) C(81) . 1.804(8) ?
P(24) C(111) . 1.812(8) ?
P(24) S(22) . 2.024(4) ?
C(11) C(12) . 1.378(9) ?
C(11) C(16) . 1.389(9) ?
C(12) C(13) . 1.390(10) ?
C(13) C(14) . 1.370(11) ?
C(14) C(15) . 1.372(10) ?
C(15) C(16) . 1.381(10) ?
C(21) C(22) . 1.382(10) ?
C(21) C(26) . 1.387(10) ?
C(22) C(23) . 1.388(10) ?
C(23) C(24) . 1.386(11) ?
C(24) C(25) . 1.377(12) ?
C(25) C(26) . 1.363(10) ?
C(31) C(32) . 1.391(11) ?
C(31) C(36) . 1.398(10) ?
C(32) C(33) . 1.382(11) ?
C(33) C(34) . 1.357(11) ?
C(34) C(35) . 1.372(13) ?
C(35) C(36) . 1.381(12) ?
C(41) C(46) . 1.381(11) ?
C(41) C(42) . 1.394(10) ?
C(42) C(43) . 1.389(12) ?
C(43) C(44) . 1.354(15) ?
C(44) C(45) . 1.355(14) ?
C(45) C(46) . 1.395(13) ?
C(51) C(52) . 1.392(10) ?
C(51) C(56) . 1.393(9) ?
C(52) C(53) . 1.399(10) ?
C(53) C(54) . 1.372(11) ?
C(54) C(55) . 1.366(11) ?
C(55) C(56) . 1.384(9) ?
C(61) C(66) . 1.372(10) ?
C(61) C(62) . 1.398(9) ?
C(62) C(63) . 1.385(10) ?
C(63) C(64) . 1.377(12) ?
C(64) C(65) . 1.373(11) ?
C(65) C(66) . 1.385(10) ?
C(71) C(76) . 1.391(9) ?
C(71) C(72) . 1.400(10) ?
C(72) C(73) . 1.381(11) ?
C(73) C(74) . 1.359(12) ?
C(74) C(75) . 1.371(12) ?
C(75) C(76) . 1.373(11) ?
C(81) C(82) . 1.387(11) ?
C(81) C(86) . 1.387(11) ?
C(82) C(83) . 1.386(11) ?
C(83) C(84) . 1.386(13) ?
C(84) C(85) . 1.380(13) ?
C(85) C(86) . 1.366(11) ?
C(91) C(92) . 1.374(10) ?
C(91) C(96) . 1.383(10) ?
C(92) C(93) . 1.397(12) ?
C(93) C(94) . 1.345(14) ?
C(94) C(95) . 1.387(13) ?
C(95) C(96) . 1.370(11) ?
C(101) C(106) . 1.376(11) ?
C(101) C(102) . 1.395(11) ?
C(102) C(103) . 1.382(13) ?
C(103) C(104) . 1.37(2) ?
C(104) C(105) . 1.38(2) ?
C(105) C(106) . 1.396(11) ?
C(111) C(116) . 1.377(11) ?
C(111) C(112) . 1.391(10) ?
C(112) C(113) . 1.362(12) ?
C(113) C(114) . 1.374(13) ?
C(114) C(115) . 1.380(12) ?
C(115) C(116) . 1.394(11) ?
C(121) C(126) . 1.391(11) ?
C(121) C(122) . 1.398(11) ?
C(122) C(123) . 1.380(12) ?
C(123) C(124) . 1.38(2) ?
C(124) C(125) . 1.35(2) ?
C(125) C(126) . 1.387(13) ?
